data_7011131
loop_
_publ_author_name
'Michael I. Bruce'
'Karine Costuas'
'Jean-Fran\,cois Halet'
'Ben C. Hall'
'Paul J. Low'
'Brian K. Nicholson'
'Brian W. Skelton'
'Allan H. White'

_publ_section_title
;
 Preparation of buta-1,3-diynyl complexes of platinum(II) and their use
 in the construction of neutral molecular squares: synthesis,
 structural and theoretical characterisation of
 cyclo-{Pt(\m-CCCC)(dppe)}4 and related chemistry
;
_journal_issue 3
_journal_name_full 'J. Chem. Soc., Dalton Trans.'
_journal_page_first 383
_journal_page_last 398
_journal_paper_doi 10.1039/b107929h
_journal_year 2002
_chemical_formula_sum 'C92 H70 Co4 O8 P6 Pt'
_chemical_formula_weight 1920.22
_space_group_IT_number 14
_symmetry_cell_setting monoclinic
_symmetry_space_group_name_Hall '-P 2ybc'
_symmetry_space_group_name_H-M 'P 1 21/c 1'
_audit_creation_date 99-10-21
_audit_creation_method Xtal3.6
_cell_angle_alpha 90.00000
_cell_angle_beta 99.160(2)
_cell_angle_gamma 90.00000
_cell_formula_units_Z 4
_cell_length_a 21.486(2)
_cell_length_b 13.439(2)
_cell_length_c 29.592(3)
_cell_measurement_reflns_used 6928
_cell_measurement_temperature 153
_cell_measurement_theta_max 26
_cell_measurement_theta_min 2
_cell_volume 8435.7(17)
_computing_cell_refinement 'Siemens SAINT (Siemens, 1995)'
_computing_data_collection 'Siemens SMART (Siemens, 1995)'
_computing_data_reduction 'xtal ADDREF SORTRF'
_computing_molecular_graphics xtal
_computing_publication_material 'xtal BONDLA CIFIO'
_computing_structure_refinement 'xtal CRYLSQ'
_computing_structure_solution xtal
_diffrn_ambient_temperature 153
_diffrn_measurement_device_type
;
Bruker SMART CCD diffractometer
;
_diffrn_measurement_method '\w scans'
_diffrn_radiation_detector 'CCD area detector'
_diffrn_radiation_monochromator graphite
_diffrn_radiation_source 'sealed tube'
_diffrn_radiation_type 'Mo K\a'
_diffrn_radiation_wavelength .71073
_diffrn_reflns_av_R_equivalents .11
_diffrn_reflns_av_sigmaI/netI .1
_diffrn_reflns_limit_h_max 28
_diffrn_reflns_limit_h_min -29
_diffrn_reflns_limit_k_max 18
_diffrn_reflns_limit_k_min 0
_diffrn_reflns_limit_l_max 40
_diffrn_reflns_limit_l_min 0
_diffrn_reflns_number 70532
_diffrn_reflns_theta_max 29.32
_diffrn_reflns_theta_min .96
_diffrn_standards_decay_% 0
_exptl_absorpt_coefficient_mu 2.592
_exptl_absorpt_correction_T_max .962
_exptl_absorpt_correction_T_min .834
_exptl_absorpt_correction_type multi-scan
_exptl_absorpt_process_details
;
SADABS; Sheldrick, 1996
;
_exptl_crystal_colour dark
_exptl_crystal_density_diffrn 1.512
_exptl_crystal_description plate
_exptl_crystal_F_000 3848
_exptl_crystal_size_max .5
_exptl_crystal_size_mid .22
_exptl_crystal_size_min .1
_refine_diff_density_max 4.897
_refine_diff_density_min -2.888
_refine_ls_extinction_expression 'Eq22 p292 "Cryst. Comp." Munksgaard 1970'
_refine_ls_goodness_of_fit_all 1.223
_refine_ls_goodness_of_fit_ref 1.291
_refine_ls_hydrogen_treatment noref
_refine_ls_matrix_type atomblock
_refine_ls_number_constraints 0
_refine_ls_number_parameters 502
_refine_ls_number_reflns 5261
_refine_ls_number_restraints 0
_refine_ls_R_factor_all .223
_refine_ls_R_factor_gt .092
_refine_ls_shift/su_max .048
_refine_ls_shift/su_mean .012
_refine_ls_structure_factor_coef F
_refine_ls_weighting_scheme calc
_refine_ls_wR_factor_all .206
_refine_ls_wR_factor_ref .117
_reflns_d_resolution_high .726
_reflns_d_resolution_low 21.122
_reflns_Friedel_coverage 0
_reflns_limit_h_max 29
_reflns_limit_h_min 0
_reflns_limit_k_max 18
_reflns_limit_k_min 0
_reflns_limit_l_max 39
_reflns_limit_l_min -40
_reflns_number_gt 5261
_reflns_number_total 21268
_reflns_threshold_expression 'F    > 4.00 sig(F   )'
_cod_data_source_file b107929h.txt
_cod_data_source_block br715
_cod_original_sg_symbol_Hall -p_2ybc
_cod_original_sg_symbol_H-M P_1_21/c_1
_cod_original_formula_sum 'C92 H70 Co4 O8 P6 Pt1'
_cod_database_code 7011131

loop_
_symmetry_equiv_pos_as_xyz
+x,+y,+z
-x,1/2+y,1/2-z
-x,-y,-z
+x,1/2-y,1/2+z

loop_
_atom_site_label
_atom_site_fract_x
_atom_site_fract_y
_atom_site_fract_z
_atom_site_U_iso_or_equiv
_atom_site_adp_type
_atom_site_calc_flag
_atom_site_calc_attached_atom
_atom_site_occupancy
_atom_site_disorder_assembly
_atom_site_disorder_group
Pt .33034(6) 1.16617(10) .18706(4) .0323(6) Uani ? ? 1.00000 ? ?
Co11 .21923(17) .9838(3) .34829(12) .027(2) Uani ? ? 1.00000 ? ?
Co12 .33343(16) .9584(3) .36940(12) .026(2) Uani ? ? 1.00000 ? ?
Co21 .13354(17) .9390(3) .06914(13) .030(2) Uani ? ? 1.00000 ? ?
Co22 .20283(17) .7937(3) .08980(12) .028(2) Uani ? ? 1.00000 ? ?
C111 .2144(14) 1.110(2) .3667(10) .042(8) Uiso ? ? 1.00000 ? ?
O111 .2110(11) 1.194(2) .3792(8) .078(8) Uiso ? ? 1.00000 ? ?
C112 .1493(12) .977(2) .3108(9) .037(8) Uiso ? ? 1.00000 ? ?
O112 .1016(10) .9611(19) .2870(7) .065(7) Uiso ? ? 1.00000 ? ?
C121 .3521(14) 1.080(3) .3895(10) .047(8) Uiso ? ? 1.00000 ? ?
O121 .3682(9) 1.1621(18) .3996(7) .054(6) Uiso ? ? 1.00000 ? ?
C122 .3986(15) .923(3) .3543(10) .051(9) Uiso ? ? 1.00000 ? ?
O122 .4477(11) .890(2) .3410(8) .072(7) Uiso ? ? 1.00000 ? ?
C211 .1255(15) 1.063(3) .0480(11) .055(9) Uiso ? ? 1.00000 ? ?
O211 .1227(10) 1.1464(19) .0359(7) .066(7) Uiso ? ? 1.00000 ? ?
C212 .0667(15) .888(3) .0333(11) .052(9) Uiso ? ? 1.00000 ? ?
O212 .0249(10) .8566(18) .0075(7) .062(6) Uiso ? ? 1.00000 ? ?
C221 .2730(14) .731(2) .0911(9) .041(8) Uiso ? ? 1.00000 ? ?
O221 .3221(10) .6917(17) .0903(7) .057(6) Uiso ? ? 1.00000 ? ?
C222 .1510(12) .705(2) .0596(8) .030(7) Uiso ? ? 1.00000 ? ?
O222 .1132(8) .6557(16) .0375(6) .038(5) Uiso ? ? 1.00000 ? ?
P01 .3665(4) 1.2944(7) .2340(3) .040(5) Uani ? ? 1.00000 ? ?
C0111 .3096(13) 1.344(3) .2669(9) .044(8) Uiso ? ? 1.00000 ? ?
C0112 .3148(12) 1.335(2) .3126(9) .037(7) Uiso ? ? 1.00000 ? ?
C0113 .2713(16) 1.375(3) .3357(11) .058(10) Uiso ? ? 1.00000 ? ?
C0114 .2185(15) 1.421(3) .3127(10) .052(9) Uiso ? ? 1.00000 ? ?
C0115 .2127(15) 1.431(3) .2684(11) .055(9) Uiso ? ? 1.00000 ? ?
C0116 .2568(14) 1.393(3) .2435(10) .048(9) Uiso ? ? 1.00000 ? ?
C0121 .4336(15) 1.274(3) .2750(10) .049(9) Uiso ? ? 1.00000 ? ?
C0122 .4660(18) 1.351(3) .3008(13) .080(12) Uiso ? ? 1.00000 ? ?
C0123 .518(2) 1.336(4) .3348(14) .088(13) Uiso ? ? 1.00000 ? ?
C0124 .533(2) 1.240(3) .3440(14) .088(13) Uiso ? ? 1.00000 ? ?
C0125 .5051(18) 1.159(3) .3226(13) .082(12) Uiso ? ? 1.00000 ? ?
C0126 .4548(16) 1.178(3) .2883(11) .063(10) Uiso ? ? 1.00000 ? ?
C01 .3860(14) 1.397(2) .1988(10) .043(8) Uiso ? ? 1.00000 ? ?
C02 .4064(15) 1.362(3) .1539(11) .055(9) Uiso ? ? 1.00000 ? ?
P02 .3489(4) 1.2652(6) .1293(3) .037(5) Uani ? ? 1.00000 ? ?
C0211 .2790(12) 1.331(2) .1061(8) .031(6) Uiso ? ? 1.00000 ? ?
C0212 .2804(13) 1.429(2) .0837(9) .037(7) Uiso ? ? 1.00000 ? ?
C0213 .2247(12) 1.476(2) .0666(9) .032(7) Uiso ? ? 1.00000 ? ?
C0214 .1711(13) 1.437(2) .0711(9) .037(7) Uiso ? ? 1.00000 ? ?
C0215 .1657(15) 1.344(3) .0927(10) .055(9) Uiso ? ? 1.00000 ? ?
C0216 .2209(14) 1.296(2) .1097(10) .045(8) Uiso ? ? 1.00000 ? ?
C0221 .3823(13) 1.222(2) .0818(9) .038(8) Uiso ? ? 1.00000 ? ?
C0222 .3538(15) 1.228(3) .0380(10) .051(9) Uiso ? ? 1.00000 ? ?
C0223 .3818(16) 1.193(3) .0019(11) .059(10) Uiso ? ? 1.00000 ? ?
C0224 .4388(15) 1.151(3) .0102(11) .057(9) Uiso ? ? 1.00000 ? ?
C0225 .4670(18) 1.135(3) .0540(13) .076(12) Uiso ? ? 1.00000 ? ?
C0226 .4383(17) 1.175(3) .0897(12) .072(11) Uiso ? ? 1.00000 ? ?
C11 .3099(12) 1.085(2) .2407(8) .026(6) Uiso ? ? 1.00000 ? ?
C12 .2956(12) 1.034(2) .2706(8) .026(6) Uiso ? ? 1.00000 ? ?
C13 .2818(13) .982(2) .3100(9) .038(7) Uiso ? ? 1.00000 ? ?
C14 .2729(12) .896(2) .3241(9) .033(7) Uiso ? ? 1.00000 ? ?
P11 .1919(3) .9036(6) .4068(2) .028(4) Uani ? ? 1.00000 ? ?
C1111 .1299(13) .966(2) .4315(9) .035(7) Uiso ? ? 1.00000 ? ?
C1112 .1437(15) 1.059(3) .4527(10) .049(9) Uiso ? ? 1.00000 ? ?
C1113 .0967(15) 1.118(3) .4667(11) .053(9) Uiso ? ? 1.00000 ? ?
C1114 .0377(16) 1.081(3) .4599(11) .063(10) Uiso ? ? 1.00000 ? ?
C1115 .0195(18) .997(3) .4410(13) .074(11) Uiso ? ? 1.00000 ? ?
C1116 .0693(15) .935(3) .4276(10) .051(9) Uiso ? ? 1.00000 ? ?
C1121 .1631(12) .771(2) .3998(8) .027(6) Uiso ? ? 1.00000 ? ?
C1122 .1539(12) .736(2) .3561(9) .031(7) Uiso ? ? 1.00000 ? ?
C1123 .1317(13) .637(2) .3485(9) .036(7) Uiso ? ? 1.00000 ? ?
C1124 .1215(14) .582(2) .3862(10) .046(8) Uiso ? ? 1.00000 ? ?
C1125 .1326(13) .618(2) .4285(9) .037(7) Uiso ? ? 1.00000 ? ?
C1126 .1536(14) .719(2) .4371(10) .042(8) Uiso ? ? 1.00000 ? ?
C10 .2577(12) .895(2) .4548(8) .029(7) Uiso ? ? 1.00000 ? ?
P12 .3303(3) .8722(5) .4328(2) .026(4) Uani ? ? 1.00000 ? ?
C1211 .3879(12) .903(2) .4823(8) .027(6) Uiso ? ? 1.00000 ? ?
C1212 .3915(12) 1.000(2) .5010(9) .034(7) Uiso ? ? 1.00000 ? ?
C1213 .4354(13) 1.027(2) .5376(9) .036(7) Uiso ? ? 1.00000 ? ?
C1214 .4799(13) .959(2) .5566(9) .035(7) Uiso ? ? 1.00000 ? ?
C1215 .4792(15) .859(3) .5394(11) .055(9) Uiso ? ? 1.00000 ? ?
C1216 .4356(12) .839(3) .5029(9) .038(7) Uiso ? ? 1.00000 ? ?
C1221 .3338(14) .733(2) .4308(9) .040(8) Uiso ? ? 1.00000 ? ?
C1222 .3272(15) .682(3) .4686(10) .053(9) Uiso ? ? 1.00000 ? ?
C1223 .3312(15) .572(3) .4657(11) .053(9) Uiso ? ? 1.00000 ? ?
C1224 .3465(16) .533(3) .4271(11) .062(10) Uiso ? ? 1.00000 ? ?
C1225 .3556(15) .587(3) .3879(11) .056(9) Uiso ? ? 1.00000 ? ?
C1226 .3494(15) .691(3) .3927(10) .052(9) Uiso ? ? 1.00000 ? ?
C21 .2937(11) 1.059(2) .1437(8) .024(6) Uiso ? ? 1.00000 ? ?
C22 .2652(12) 1.001(2) .1165(8) .030(7) Uiso ? ? 1.00000 ? ?
C23 .2263(11) .936(2) .0885(8) .022(6) Uiso ? ? 1.00000 ? ?
C24 .2102(12) .906(2) .0457(8) .026(6) Uiso ? ? 1.00000 ? ?
P21 .1080(3) .9562(6) .1382(3) .029(4) Uani ? ? 1.00000 ? ?
C2111 .0984(12) 1.085(2) .1586(8) .027(7) Uiso ? ? 1.00000 ? ?
C2112 .1401(14) 1.123(3) .1944(10) .048(9) Uiso ? ? 1.00000 ? ?
C2113 .1301(16) 1.222(3) .2120(11) .061(10) Uiso ? ? 1.00000 ? ?
C2114 .0751(15) 1.267(3) .1910(10) .053(9) Uiso ? ? 1.00000 ? ?
C2115 .0342(17) 1.235(3) .1555(12) .066(11) Uiso ? ? 1.00000 ? ?
C2116 .0449(15) 1.138(3) .1374(10) .053(9) Uiso ? ? 1.00000 ? ?
C2121 .0340(12) .898(2) .1510(8) .026(6) Uiso ? ? 1.00000 ? ?
C2122 .0079(11) .930(2) .1886(8) .020(6) Uiso ? ? 1.00000 ? ?
C2123 -.0452(13) .886(2) .1981(9) .034(7) Uiso ? ? 1.00000 ? ?
C2124 -.0724(13) .803(2) .1719(9) .040(8) Uiso ? ? 1.00000 ? ?
C2125 -.0433(14) .776(2) .1369(9) .041(8) Uiso ? ? 1.00000 ? ?
C2126 .0074(12) .820(2) .1245(9) .037(7) Uiso ? ? 1.00000 ? ?
C20 .1690(12) .905(2) .1826(9) .031(7) Uiso ? ? 1.00000 ? ?
P22 .1927(3) .7837(6) .1630(2) .026(4) Uani ? ? 1.00000 ? ?
C2211 .2639(12) .756(2) .2050(9) .031(7) Uiso ? ? 1.00000 ? ?
C2212 .3150(13) .820(3) .2103(9) .045(8) Uiso ? ? 1.00000 ? ?
C2213 .3680(14) .804(2) .2380(10) .048(9) Uiso ? ? 1.00000 ? ?
C2214 .3751(15) .715(3) .2636(10) .051(9) Uiso ? ? 1.00000 ? ?
C2215 .3238(13) .647(2) .2580(9) .041(8) Uiso ? ? 1.00000 ? ?
C2216 .2707(13) .668(3) .2288(9) .042(7) Uiso ? ? 1.00000 ? ?
C2221 .1338(13) .699(2) .1807(9) .038(8) Uiso ? ? 1.00000 ? ?
C2222 .1032(12) .716(2) .2153(9) .032(7) Uiso ? ? 1.00000 ? ?
C2223 .0574(12) .649(2) .2258(8) .033(7) Uiso ? ? 1.00000 ? ?
C2224 .0453(13) .561(2) .2009(9) .039(8) Uiso ? ? 1.00000 ? ?
C2225 .0800(13) .542(2) .1677(9) .038(8) Uiso ? ? 1.00000 ? ?
C2226 .1237(13) .607(2) .1555(9) .041(8) Uiso ? ? 1.00000 ? ?
H0112 .35205 1.29532 .32866 .05500 Uiso ? ? 1.00000 ? ?
H0113 .27652 1.36821 .36917 .07000 Uiso ? ? 1.00000 ? ?
H0114 .18537 1.44596 .32743 .06800 Uiso ? ? 1.00000 ? ?
H0115 .17559 1.46991 .25129 .06700 Uiso ? ? 1.00000 ? ?
H0116 .24800 1.39569 .20991 .05400 Uiso ? ? 1.00000 ? ?
H0122 .44954 1.41871 .29394 .09100 Uiso ? ? 1.00000 ? ?
H0123 .54428 1.39035 .34878 .12400 Uiso ? ? 1.00000 ? ?
H0124 .56864 1.22827 .36844 .10700 Uiso ? ? 1.00000 ? ?
H0125 .51998 1.09341 .33258 .13000 Uiso ? ? 1.00000 ? ?
H0126 .43183 1.12471 .27224 .07700 Uiso ? ? 1.00000 ? ?
H01a .34993 1.43790 .18982 .04700 Uiso ? ? 1.00000 ? ?
H01b .41880 1.43672 .21543 .04700 Uiso ? ? 1.00000 ? ?
H02a .45034 1.33149 .16069 .06100 Uiso ? ? 1.00000 ? ?
H02b .41098 1.41402 .13275 .06100 Uiso ? ? 1.00000 ? ?
H0212 .32074 1.45808 .08220 .05100 Uiso ? ? 1.00000 ? ?
H0213 .22664 1.54341 .05258 .06500 Uiso ? ? 1.00000 ? ?
H0214 .13002 1.46833 .05776 .05700 Uiso ? ? 1.00000 ? ?
H0215 .12497 1.31581 .09780 .06400 Uiso ? ? 1.00000 ? ?
H0216 .21730 1.23076 .12523 .05600 Uiso ? ? 1.00000 ? ?
H0222 .31128 1.25708 .03142 .05700 Uiso ? ? 1.00000 ? ?
H0223 .35846 1.19818 -.02887 .07500 Uiso ? ? 1.00000 ? ?
H0224 .45984 1.14030 -.01615 .07000 Uiso ? ? 1.00000 ? ?
H0225 .50579 1.09429 .05985 .09800 Uiso ? ? 1.00000 ? ?
H0226 .46028 1.15993 .12088 .09100 Uiso ? ? 1.00000 ? ?
H14 .26450 .83298 .33573 .03900 Uiso ? ? 1.00000 ? ?
H1112 .18827 1.08161 .45913 .05300 Uiso ? ? 1.00000 ? ?
H1113 .10537 1.18222 .48005 .06400 Uiso ? ? 1.00000 ? ?
H1114 .00286 1.12152 .47026 .08200 Uiso ? ? 1.00000 ? ?
H1115 -.02340 .96780 .43656 .10600 Uiso ? ? 1.00000 ? ?
H1116 .05919 .86869 .41379 .06800 Uiso ? ? 1.00000 ? ?
H1122 .16311 .77713 .33040 .05100 Uiso ? ? 1.00000 ? ?
H1123 .12538 .60678 .31784 .05200 Uiso ? ? 1.00000 ? ?
H1124 .10608 .51538 .38115 .05500 Uiso ? ? 1.00000 ? ?
H1125 .12628 .57518 .45305 .05500 Uiso ? ? 1.00000 ? ?
H1126 .15792 .74768 .46778 .05700 Uiso ? ? 1.00000 ? ?
H10a .25000 .83976 .47470 .03400 Uiso ? ? 1.00000 ? ?
H10b .26081 .95372 .47287 .03400 Uiso ? ? 1.00000 ? ?
H1212 .36415 1.05243 .48693 .03900 Uiso ? ? 1.00000 ? ?
H1213 .43370 1.09075 .55087 .03900 Uiso ? ? 1.00000 ? ?
H1214 .51268 .97922 .58241 .05500 Uiso ? ? 1.00000 ? ?
H1215 .50972 .81283 .55321 .06700 Uiso ? ? 1.00000 ? ?
H1216 .43702 .77256 .49153 .04800 Uiso ? ? 1.00000 ? ?
H1222 .31804 .71456 .49630 .05000 Uiso ? ? 1.00000 ? ?
H1223 .32499 .52817 .49211 .05600 Uiso ? ? 1.00000 ? ?
H1224 .35347 .46234 .42650 .06800 Uiso ? ? 1.00000 ? ?
H1225 .36329 .55365 .36003 .08300 Uiso ? ? 1.00000 ? ?
H1226 .35514 .73413 .36917 .06400 Uiso ? ? 1.00000 ? ?
H24 .19808 .88490 .01413 .03100 Uiso ? ? 1.00000 ? ?
H2112 .17498 1.08191 .20946 .05700 Uiso ? ? 1.00000 ? ?
H2113 .16108 1.25419 .23461 .07400 Uiso ? ? 1.00000 ? ?
H2114 .06169 1.32541 .20540 .07000 Uiso ? ? 1.00000 ? ?
H2115 -.00174 1.27011 .14161 .07100 Uiso ? ? 1.00000 ? ?
H2116 .01763 1.10836 .11085 .06600 Uiso ? ? 1.00000 ? ?
H2122 .02787 .98017 .20807 .02900 Uiso ? ? 1.00000 ? ?
H2123 -.06572 .91143 .22268 .03700 Uiso ? ? 1.00000 ? ?
H2124 -.10872 .76989 .17821 .04800 Uiso ? ? 1.00000 ? ?
H2125 -.06137 .71945 .11811 .05800 Uiso ? ? 1.00000 ? ?
H2126 .02778 .79216 .09967 .04300 Uiso ? ? 1.00000 ? ?
H20a .15384 .89955 .21148 .03400 Uiso ? ? 1.00000 ? ?
H20b .20517 .95026 .18801 .03400 Uiso ? ? 1.00000 ? ?
H2212 .31314 .87809 .19255 .05000 Uiso ? ? 1.00000 ? ?
H2213 .40129 .85139 .24137 .05000 Uiso ? ? 1.00000 ? ?
H2214 .41668 .70175 .28311 .06500 Uiso ? ? 1.00000 ? ?
H2215 .32817 .58882 .27652 .06300 Uiso ? ? 1.00000 ? ?
H2216 .23619 .62081 .22458 .04900 Uiso ? ? 1.00000 ? ?
H2222 .11229 .77726 .23271 .03900 Uiso ? ? 1.00000 ? ?
H2223 .03399 .66523 .25084 .05100 Uiso ? ? 1.00000 ? ?
H2224 .01525 .51085 .20877 .05600 Uiso ? ? 1.00000 ? ?
H2225 .07106 .48114 .15008 .04900 Uiso ? ? 1.00000 ? ?
H2226 .14698 .59044 .13202 .04600 Uiso ? ? 1.00000 ? ?

loop_
_atom_site_aniso_label
_atom_site_aniso_U_11
_atom_site_aniso_U_22
_atom_site_aniso_U_33
_atom_site_aniso_U_12
_atom_site_aniso_U_13
_atom_site_aniso_U_23
Pt .0319(6) .0234(7) .0409(6) -.0103(7) .0041(4) .0038(7)
Co11 .029(2) .017(3) .035(2) .0086(18) .0059(16) .0033(17)
Co12 .025(2) .014(2) .039(2) .0044(17) .0029(16) -.0026(18)
Co21 .034(2) .013(2) .042(2) -.0061(18) .0020(18) .0024(18)
Co22 .035(2) .015(2) .035(2) -.0066(18) .0038(17) -.0017(17)
P01 .037(5) .041(6) .041(4) -.016(4) .008(4) -.001(4)
P02 .043(5) .026(6) .042(4) -.021(4) .005(4) -.003(4)
P11 .021(4) .030(6) .033(4) -.004(4) .006(3) -.004(4)
P12 .032(4) .007(4) .035(4) .002(3) -.004(3) -.002(3)
P21 .028(4) .009(5) .050(5) -.004(3) .007(3) -.002(4)
P22 .030(4) .009(4) .038(4) -.002(4) .005(3) -.004(3)

loop_
_atom_type_symbol
_atom_type_description
_atom_type_oxidation_number
_atom_type_number_in_cell
_atom_type_scat_dispersion_real
_atom_type_scat_dispersion_imag
_atom_type_scat_source
C ? 0 368 .002 .002 'Int Tables Vol IV Tables 2.2B and 2.3.1'
H ? 0 280 0 0 'Int Tables Vol IV Tables 2.2B and 2.3.1'
Co ? 0 16 .299 .973 'Int Tables Vol IV Tables 2.2B and 2.3.1'
O ? 0 32 .008 .006 'Int Tables Vol IV Tables 2.2B and 2.3.1'
P ? 0 24 .09 .095 'Int Tables Vol IV Tables 2.2B and 2.3.1'
Pt ? 0 4 -2.352 8.388 'Int Tables Vol IV Tables 2.2B and 2.3.1'

loop_
_diffrn_attenuator_code
_diffrn_attenuator_scale
? ?

loop_
_geom_angle_atom_site_label_1
_geom_angle_atom_site_label_2
_geom_angle_atom_site_label_3
_geom_angle_site_symmetry_1
_geom_angle_site_symmetry_2
_geom_angle_site_symmetry_3
_geom_angle
_geom_angle_publ_flag
P01 Pt P02 . . . 86.0(3) ?
P01 Pt C11 . . . 91.4(8) ?
P01 Pt C21 . . . 176.1(7) ?
P02 Pt C11 . . . 175.8(8) ?
P02 Pt C21 . . . 92.2(8) ?
C11 Pt C21 . . . 90.2(10) ?
Co12 Co11 C111 . . . 99.1(9) ?
Co12 Co11 C112 . . . 152.8(10) ?
Co12 Co11 C13 . . . 51.3(8) ?
Co12 Co11 C14 . . . 50.1(8) ?
Co12 Co11 P11 . . . 96.5(2) ?
C111 Co11 C112 . . . 99.4(14) ?
C111 Co11 C13 . . . 105.9(14) ?
C111 Co11 C14 . . . 141.5(13) ?
C111 Co11 P11 . . . 100.9(10) ?
C112 Co11 C13 . . . 104.1(12) ?
C112 Co11 C14 . . . 104.2(12) ?
C112 Co11 P11 . . . 99.4(10) ?
C13 Co11 C14 . . . 38.9(13) ?
C13 Co11 P11 . . . 140.5(9) ?
C14 Co11 P11 . . . 104.6(9) ?
Co11 Co12 C121 . . . 97.0(10) ?
Co11 Co12 C122 . . . 148.2(11) ?
Co11 Co12 C13 . . . 49.2(9) ?
Co11 Co12 C14 . . . 48.7(9) ?
Co11 Co12 P12 . . . 97.1(2) ?
C121 Co12 C122 . . . 101.7(16) ?
C121 Co12 C13 . . . 102.7(13) ?
C121 Co12 C14 . . . 137.5(13) ?
C121 Co12 P12 . . . 103.5(10) ?
C122 Co12 C13 . . . 101.2(14) ?
C122 Co12 C14 . . . 101.8(14) ?
C122 Co12 P12 . . . 103.1(12) ?
C13 Co12 C14 . . . 37.9(13) ?
C13 Co12 P12 . . . 139.5(9) ?
C14 Co12 P12 . . . 104.9(9) ?
Co22 Co21 C211 . . . 148.0(11) ?
Co22 Co21 C212 . . . 103.8(12) ?
Co22 Co21 C23 . . . 51.5(8) ?
Co22 Co21 C24 . . . 52.8(8) ?
Co22 Co21 P21 . . . 94.7(2) ?
C211 Co21 C212 . . . 97.4(15) ?
C211 Co21 C23 . . . 98.9(13) ?
C211 Co21 C24 . . . 97.3(14) ?
C211 Co21 P21 . . . 101.7(11) ?
C212 Co21 C23 . . . 147.3(14) ?
C212 Co21 C24 . . . 110.5(13) ?
C212 Co21 P21 . . . 107.2(11) ?
C23 Co21 C24 . . . 39.4(10) ?
C23 Co21 P21 . . . 96.9(7) ?
C24 Co21 P21 . . . 134.8(7) ?
Co21 Co22 C221 . . . 151.9(11) ?
Co21 Co22 C222 . . . 95.7(9) ?
Co21 Co22 C23 . . . 51.4(7) ?
Co21 Co22 C24 . . . 49.8(8) ?
Co21 Co22 P22 . . . 98.1(3) ?
C221 Co22 C222 . . . 99.4(13) ?
C221 Co22 C23 . . . 104.4(13) ?
C221 Co22 C24 . . . 102.9(13) ?
C221 Co22 P22 . . . 99.8(10) ?
C222 Co22 C23 . . . 141.2(11) ?
C222 Co22 C24 . . . 106.5(11) ?
C222 Co22 P22 . . . 107.5(9) ?
C23 Co22 C24 . . . 38.5(10) ?
C23 Co22 P22 . . . 98.2(7) ?
C24 Co22 P22 . . . 135.0(8) ?
Co11 C111 O111 . . . 180(3) ?
Co11 C112 O112 . . . 173(3) ?
Co12 C121 O121 . . . 173(3) ?
Co12 C122 O122 . . . 176(3) ?
Co21 C211 O211 . . . 176(3) ?
Co21 C212 O212 . . . 175(3) ?
Co22 C221 O221 . . . 176(3) ?
Co22 C222 O222 . . . 173(2) ?
Pt P01 C0111 . . . 114.6(10) ?
Pt P01 C0121 . . . 117.9(12) ?
Pt P01 C01 . . . 108.1(10) ?
C0111 P01 C0121 . . . 103.8(14) ?
C0111 P01 C01 . . . 105.4(15) ?
C0121 P01 C01 . . . 106.1(15) ?
P01 C0111 C0112 . . . 123(2) ?
P01 C0111 C0116 . . . 118(2) ?
C0112 C0111 C0116 . . . 118(3) ?
C0111 C0112 C0113 . . . 121(3) ?
C0111 C0112 H0112 . . . 117(3) ?
C0113 C0112 H0112 . . . 122(3) ?
C0112 C0113 C0114 . . . 121(3) ?
C0112 C0113 H0113 . . . 120(3) ?
C0114 C0113 H0113 . . . 120(3) ?
C0113 C0114 C0115 . . . 119(3) ?
C0113 C0114 H0114 . . . 123(3) ?
C0115 C0114 H0114 . . . 118(3) ?
C0114 C0115 C0116 . . . 122(3) ?
C0114 C0115 H0115 . . . 120(3) ?
C0116 C0115 H0115 . . . 118(3) ?
C0111 C0116 C0115 . . . 119(3) ?
C0111 C0116 H0116 . . . 122(3) ?
C0115 C0116 H0116 . . . 119(3) ?
P01 C0121 C0122 . . . 123(3) ?
P01 C0121 C0126 . . . 122(2) ?
C0122 C0121 C0126 . . . 114(3) ?
C0121 C0122 C0123 . . . 124(4) ?
C0121 C0122 H0122 . . . 116(3) ?
C0123 C0122 H0122 . . . 120(4) ?
C0122 C0123 C0124 . . . 115(4) ?
C0122 C0123 H0123 . . . 123(4) ?
C0124 C0123 H0123 . . . 122(4) ?
C0123 C0124 C0125 . . . 128(4) ?
C0123 C0124 H0124 . . . 116(4) ?
C0125 C0124 H0124 . . . 116(4) ?
C0124 C0125 C0126 . . . 115(4) ?
C0124 C0125 H0125 . . . 120(4) ?
C0126 C0125 H0125 . . . 125(4) ?
C0121 C0126 C0125 . . . 124(3) ?
C0121 C0126 H0126 . . . 115(3) ?
C0125 C0126 H0126 . . . 121(4) ?
P01 C01 C02 . . . 113(2) ?
P01 C01 H01a . . . 110(2) ?
P01 C01 H01b . . . 110(2) ?
C02 C01 H01a . . . 105(2) ?
C02 C01 H01b . . . 109(3) ?
H01a C01 H01b . . . 108(3) ?
C01 C02 P02 . . . 107(2) ?
C01 C02 H02a . . . 110(3) ?
C01 C02 H02b . . . 115(3) ?
P02 C02 H02a . . . 109(3) ?
P02 C02 H02b . . . 113(2) ?
H02a C02 H02b . . . 104(3) ?
Pt P02 C02 . . . 107.7(10) ?
Pt P02 C0211 . . . 110.2(10) ?
Pt P02 C0221 . . . 123.4(11) ?
C02 P02 C0211 . . . 105.7(15) ?
C02 P02 C0221 . . . 102.3(15) ?
C0211 P02 C0221 . . . 106.1(12) ?
P02 C0211 C0212 . . . 123(2) ?
P02 C0211 C0216 . . . 122(2) ?
C0212 C0211 C0216 . . . 115(2) ?
C0211 C0212 C0213 . . . 120(3) ?
C0211 C0212 H0212 . . . 118(3) ?
C0213 C0212 H0212 . . . 122(3) ?
C0212 C0213 C0214 . . . 121(3) ?
C0212 C0213 H0213 . . . 119(3) ?
C0214 C0213 H0213 . . . 120(3) ?
C0213 C0214 C0215 . . . 123(3) ?
C0213 C0214 H0214 . . . 122(3) ?
C0215 C0214 H0214 . . . 115(3) ?
C0214 C0215 C0216 . . . 117(3) ?
C0214 C0215 H0215 . . . 123(3) ?
C0216 C0215 H0215 . . . 120(3) ?
C0211 C0216 C0215 . . . 124(3) ?
C0211 C0216 H0216 . . . 119(3) ?
C0215 C0216 H0216 . . . 117(3) ?
P02 C0221 C0222 . . . 124(2) ?
P02 C0221 C0226 . . . 119(2) ?
C0222 C0221 C0226 . . . 117(3) ?
C0221 C0222 C0223 . . . 122(3) ?
C0221 C0222 H0222 . . . 119(3) ?
C0223 C0222 H0222 . . . 119(3) ?
C0222 C0223 C0224 . . . 120(3) ?
C0222 C0223 H0223 . . . 118(3) ?
C0224 C0223 H0223 . . . 122(3) ?
C0223 C0224 C0225 . . . 120(3) ?
C0223 C0224 H0224 . . . 116(3) ?
C0225 C0224 H0224 . . . 124(3) ?
C0224 C0225 C0226 . . . 119(3) ?
C0224 C0225 H0225 . . . 119(4) ?
C0226 C0225 H0225 . . . 122(3) ?
C0221 C0226 C0225 . . . 122(3) ?
C0221 C0226 H0226 . . . 123(4) ?
C0225 C0226 H0226 . . . 115(4) ?
Pt C11 C12 . . . 176(2) ?
C11 C12 C13 . . . 173(3) ?
Co11 C13 Co12 . . . 79.5(11) ?
Co11 C13 C12 . . . 138(2) ?
Co11 C13 C14 . . . 69.6(19) ?
Co12 C13 C12 . . . 131(2) ?
Co12 C13 C14 . . . 69.2(16) ?
C12 C13 C14 . . . 142(3) ?
Co11 C14 Co12 . . . 81.2(11) ?
Co11 C14 C13 . . . 72(2) ?
Co11 C14 H14 . . . 105(2) ?
Co12 C14 C13 . . . 72.9(17) ?
Co12 C14 H14 . . . 106.6(18) ?
C13 C14 H14 . . . 177(3) ?
Co11 P11 C1111 . . . 113.4(10) ?
Co11 P11 C1121 . . . 120.1(8) ?
Co11 P11 C10 . . . 111.7(9) ?
C1111 P11 C1121 . . . 103.2(13) ?
C1111 P11 C10 . . . 103.8(12) ?
C1121 P11 C10 . . . 102.9(12) ?
P11 C1111 C1112 . . . 118(2) ?
P11 C1111 C1116 . . . 126(2) ?
C1112 C1111 C1116 . . . 116(3) ?
C1111 C1112 C1113 . . . 122(3) ?
C1111 C1112 H1112 . . . 119(3) ?
C1113 C1112 H1112 . . . 119(3) ?
C1112 C1113 C1114 . . . 117(3) ?
C1112 C1113 H1113 . . . 122(3) ?
C1114 C1113 H1113 . . . 121(3) ?
C1113 C1114 C1115 . . . 127(4) ?
C1113 C1114 H1114 . . . 118(3) ?
C1115 C1114 H1114 . . . 115(3) ?
C1114 C1115 C1116 . . . 116(3) ?
C1114 C1115 H1115 . . . 128(4) ?
C1116 C1115 H1115 . . . 116(4) ?
C1111 C1116 C1115 . . . 123(3) ?
C1111 C1116 H1116 . . . 117(3) ?
C1115 C1116 H1116 . . . 120(3) ?
P11 C1121 C1122 . . . 115(2) ?
P11 C1121 C1126 . . . 120(2) ?
C1122 C1121 C1126 . . . 125(3) ?
C1121 C1122 C1123 . . . 118(3) ?
C1121 C1122 H1122 . . . 122(3) ?
C1123 C1122 H1122 . . . 120(2) ?
C1122 C1123 C1124 . . . 118(2) ?
C1122 C1123 H1123 . . . 122(3) ?
C1124 C1123 H1123 . . . 120(3) ?
C1123 C1124 C1125 . . . 122(3) ?
C1123 C1124 H1124 . . . 118(3) ?
C1125 C1124 H1124 . . . 119(3) ?
C1124 C1125 C1126 . . . 121(3) ?
C1124 C1125 H1125 . . . 118(3) ?
C1126 C1125 H1125 . . . 121(3) ?
C1121 C1126 C1125 . . . 116(3) ?
C1121 C1126 H1126 . . . 123(3) ?
C1125 C1126 H1126 . . . 121(3) ?
P11 C10 P12 . . . 109.4(13) ?
P11 C10 H10a . . . 109(2) ?
P11 C10 H10b . . . 111(2) ?
P12 C10 H10a . . . 109(2) ?
P12 C10 H10b . . . 111(2) ?
H10a C10 H10b . . . 107(2) ?
Co12 P12 C10 . . . 111.1(9) ?
Co12 P12 C1211 . . . 117.2(10) ?
Co12 P12 C1221 . . . 119.2(9) ?
C10 P12 C1211 . . . 100.8(12) ?
C10 P12 C1221 . . . 102.8(14) ?
C1211 P12 C1221 . . . 103.2(12) ?
P12 C1211 C1212 . . . 121(2) ?
P12 C1211 C1216 . . . 125(2) ?
C1212 C1211 C1216 . . . 114(2) ?
C1211 C1212 C1213 . . . 123(3) ?
C1211 C1212 H1212 . . . 121(2) ?
C1213 C1212 H1212 . . . 116(3) ?
C1212 C1213 C1214 . . . 119(3) ?
C1212 C1213 H1213 . . . 120(3) ?
C1214 C1213 H1213 . . . 120(2) ?
C1213 C1214 C1215 . . . 121(2) ?
C1213 C1214 H1214 . . . 120(3) ?
C1215 C1214 H1214 . . . 120(3) ?
C1214 C1215 C1216 . . . 116(3) ?
C1214 C1215 H1215 . . . 120(3) ?
C1216 C1215 H1215 . . . 124(3) ?
C1211 C1216 C1215 . . . 127(3) ?
C1211 C1216 H1216 . . . 119(2) ?
C1215 C1216 H1216 . . . 114(3) ?
P12 C1221 C1222 . . . 119(2) ?
P12 C1221 C1226 . . . 118(2) ?
C1222 C1221 C1226 . . . 123(3) ?
C1221 C1222 C1223 . . . 117(3) ?
C1221 C1222 H1222 . . . 122(3) ?
C1223 C1222 H1222 . . . 121(3) ?
C1222 C1223 C1224 . . . 117(3) ?
C1222 C1223 H1223 . . . 121(3) ?
C1224 C1223 H1223 . . . 121(3) ?
C1223 C1224 C1225 . . . 126(4) ?
C1223 C1224 H1224 . . . 117(3) ?
C1225 C1224 H1224 . . . 117(3) ?
C1224 C1225 C1226 . . . 113(3) ?
C1224 C1225 H1225 . . . 122(4) ?
C1226 C1225 H1225 . . . 124(3) ?
C1221 C1226 C1225 . . . 123(3) ?
C1221 C1226 H1226 . . . 116(3) ?
C1225 C1226 H1226 . . . 121(3) ?
Pt C21 C22 . . . 173(2) ?
C21 C22 C23 . . . 173(3) ?
Co21 C23 Co22 . . . 77.1(9) ?
Co21 C23 C22 . . . 130(2) ?
Co21 C23 C24 . . . 68.3(15) ?
Co22 C23 C22 . . . 136.3(19) ?
Co22 C23 C24 . . . 72.1(17) ?
C22 C23 C24 . . . 144(3) ?
Co21 C24 Co22 . . . 77.4(10) ?
Co21 C24 C23 . . . 72.3(16) ?
Co21 C24 H24 . . . 107.4(18) ?
Co22 C24 C23 . . . 69.3(16) ?
Co22 C24 H24 . . . 111(2) ?
C23 C24 H24 . . . 179(3) ?
Co21 P21 C2111 . . . 117.1(9) ?
Co21 P21 C2121 . . . 119.2(8) ?
Co21 P21 C20 . . . 111.6(9) ?
C2111 P21 C2121 . . . 100.5(12) ?
C2111 P21 C20 . . . 102.8(12) ?
C2121 P21 C20 . . . 103.4(12) ?
P21 C2111 C2112 . . . 121(2) ?
P21 C2111 C2116 . . . 117(2) ?
C2112 C2111 C2116 . . . 122(3) ?
C2111 C2112 C2113 . . . 120(3) ?
C2111 C2112 H2112 . . . 119(3) ?
C2113 C2112 H2112 . . . 120(3) ?
C2112 C2113 C2114 . . . 114(3) ?
C2112 C2113 H2113 . . . 122(3) ?
C2114 C2113 H2113 . . . 124(4) ?
C2113 C2114 C2115 . . . 129(4) ?
C2113 C2114 H2114 . . . 117(3) ?
C2115 C2114 H2114 . . . 114(3) ?
C2114 C2115 C2116 . . . 117(3) ?
C2114 C2115 H2115 . . . 125(4) ?
C2116 C2115 H2115 . . . 118(3) ?
C2111 C2116 C2115 . . . 117(3) ?
C2111 C2116 H2116 . . . 119(3) ?
C2115 C2116 H2116 . . . 123(3) ?
P21 C2121 C2122 . . . 120(2) ?
P21 C2121 C2126 . . . 120(2) ?
C2122 C2121 C2126 . . . 121(2) ?
C2121 C2122 C2123 . . . 119(2) ?
C2121 C2122 H2122 . . . 121(2) ?
C2123 C2122 H2122 . . . 120(2) ?
C2122 C2123 C2124 . . . 121(3) ?
C2122 C2123 H2123 . . . 120(3) ?
C2124 C2123 H2123 . . . 119(3) ?
C2123 C2124 C2125 . . . 115(3) ?
C2123 C2124 H2124 . . . 123(3) ?
C2125 C2124 H2124 . . . 122(3) ?
C2124 C2125 C2126 . . . 126(3) ?
C2124 C2125 H2125 . . . 117(3) ?
C2126 C2125 H2125 . . . 117(3) ?
C2121 C2126 C2125 . . . 118(3) ?
C2121 C2126 H2126 . . . 121(3) ?
C2125 C2126 H2126 . . . 121(3) ?
P21 C20 P22 . . . 108.1(13) ?
P21 C20 H20a . . . 111(2) ?
P21 C20 H20b . . . 110(2) ?
P22 C20 H20a . . . 111(2) ?
P22 C20 H20b . . . 111(2) ?
H20a C20 H20b . . . 106(2) ?
Co22 P22 C20 . . . 109.4(9) ?
Co22 P22 C2211 . . . 118.0(9) ?
Co22 P22 C2221 . . . 119.7(9) ?
C20 P22 C2211 . . . 101.9(12) ?
C20 P22 C2221 . . . 102.9(13) ?
C2211 P22 C2221 . . . 102.6(12) ?
P22 C2211 C2212 . . . 121(2) ?
P22 C2211 C2216 . . . 122(2) ?
C2212 C2211 C2216 . . . 117(2) ?
C2211 C2212 C2213 . . . 124(3) ?
C2211 C2212 H2212 . . . 119(3) ?
C2213 C2212 H2212 . . . 116(3) ?
C2212 C2213 C2214 . . . 119(3) ?
C2212 C2213 H2213 . . . 121(3) ?
C2214 C2213 H2213 . . . 120(3) ?
C2213 C2214 C2215 . . . 118(3) ?
C2213 C2214 H2214 . . . 118(3) ?
C2215 C2214 H2214 . . . 124(3) ?
C2214 C2215 C2216 . . . 120(3) ?
C2214 C2215 H2215 . . . 117(3) ?
C2216 C2215 H2215 . . . 122(3) ?
C2211 C2216 C2215 . . . 121(3) ?
C2211 C2216 H2216 . . . 119(3) ?
C2215 C2216 H2216 . . . 120(3) ?
P22 C2221 C2222 . . . 124(2) ?
P22 C2221 C2226 . . . 116(2) ?
C2222 C2221 C2226 . . . 120(3) ?
C2221 C2222 C2223 . . . 121(3) ?
C2221 C2222 H2222 . . . 118(3) ?
C2223 C2222 H2222 . . . 121(3) ?
C2222 C2223 C2224 . . . 120(3) ?
C2222 C2223 H2223 . . . 119(3) ?
C2224 C2223 H2223 . . . 120(3) ?
C2223 C2224 C2225 . . . 118(3) ?
C2223 C2224 H2224 . . . 122(3) ?
C2225 C2224 H2224 . . . 120(3) ?
C2224 C2225 C2226 . . . 123(3) ?
C2224 C2225 H2225 . . . 118(3) ?
C2226 C2225 H2225 . . . 119(3) ?
C2221 C2226 C2225 . . . 118(3) ?
C2221 C2226 H2226 . . . 122(3) ?
C2225 C2226 H2226 . . . 120(3) ?

loop_
_geom_bond_atom_site_label_1
_geom_bond_atom_site_label_2
_geom_bond_site_symmetry_1
_geom_bond_site_symmetry_2
_geom_bond_distance
_geom_bond_publ_flag
Pt P01 . . 2.272(8) ?
Pt P02 . . 2.251(8) ?
Pt C11 . . 2.03(3) ?
Pt C21 . . 2.01(3) ?
Co11 Co12 . . 2.458(5) ?
Co11 C111 . . 1.79(3) ?
Co11 C112 . . 1.72(2) ?
Co11 C13 . . 1.89(3) ?
Co11 C14 . . 1.87(3) ?
Co11 P11 . . 2.197(8) ?
Co12 C121 . . 1.76(3) ?
Co12 C122 . . 1.61(3) ?
Co12 C13 . . 1.95(3) ?
Co12 C14 . . 1.91(3) ?
Co12 P12 . . 2.215(8) ?
Co21 Co22 . . 2.472(5) ?
Co21 C211 . . 1.78(4) ?
Co21 C212 . . 1.78(3) ?
Co21 C23 . . 1.98(2) ?
Co21 C24 . . 1.94(3) ?
Co21 P21 . . 2.212(9) ?
Co22 C221 . . 1.72(3) ?
Co22 C222 . . 1.77(3) ?
Co22 C23 . . 1.98(3) ?
Co22 C24 . . 2.02(3) ?
Co22 P22 . . 2.217(8) ?
C111 O111 . . 1.19(4) ?
C112 O112 . . 1.17(3) ?
C121 O121 . . 1.19(4) ?
C122 O122 . . 1.27(4) ?
C211 O211 . . 1.18(4) ?
C212 O212 . . 1.16(4) ?
C221 O221 . . 1.19(4) ?
C222 O222 . . 1.17(3) ?
P01 C0111 . . 1.81(3) ?
P01 C0121 . . 1.75(3) ?
P01 C01 . . 1.81(3) ?
C0111 C0112 . . 1.35(4) ?
C0111 C0116 . . 1.39(4) ?
C0112 C0113 . . 1.35(5) ?
C0112 H0112 . . 1.01(3) ?
C0113 C0114 . . 1.37(4) ?
C0113 H0113 . . .98(3) ?
C0114 C0115 . . 1.30(4) ?
C0114 H0114 . . .95(3) ?
C0115 C0116 . . 1.39(5) ?
C0115 H0115 . . 1.02(3) ?
C0116 H0116 . . .98(3) ?
C0121 C0122 . . 1.40(5) ?
C0121 C0126 . . 1.41(5) ?
C0122 C0123 . . 1.40(5) ?
C0122 H0122 . . .99(4) ?
C0123 C0124 . . 1.34(7) ?
C0123 H0123 . . .97(4) ?
C0124 C0125 . . 1.35(6) ?
C0124 H0124 . . .98(4) ?
C0125 C0126 . . 1.38(5) ?
C0125 H0125 . . .96(4) ?
C0126 H0126 . . .95(4) ?
C01 C02 . . 1.53(5) ?
C01 H01a . . .96(3) ?
C01 H01b . . .96(3) ?
C02 P02 . . 1.86(3) ?
C02 H02a . . 1.02(3) ?
C02 H02b . . .95(3) ?
P02 C0211 . . 1.78(3) ?
P02 C0221 . . 1.78(3) ?
C0211 C0212 . . 1.48(4) ?
C0211 C0216 . . 1.35(4) ?
C0212 C0213 . . 1.38(4) ?
C0212 H0212 . . .96(3) ?
C0213 C0214 . . 1.29(4) ?
C0213 H0213 . . 1.00(3) ?
C0214 C0215 . . 1.42(5) ?
C0214 H0214 . . 1.00(3) ?
C0215 C0216 . . 1.37(4) ?
C0215 H0215 . . .99(3) ?
C0216 H0216 . . 1.00(3) ?
C0221 C0222 . . 1.34(4) ?
C0221 C0226 . . 1.35(5) ?
C0222 C0223 . . 1.39(5) ?
C0222 H0222 . . .99(3) ?
C0223 C0224 . . 1.34(5) ?
C0223 H0223 . . .97(3) ?
C0224 C0225 . . 1.36(5) ?
C0224 H0224 . . .97(3) ?
C0225 C0226 . . 1.41(6) ?
C0225 H0225 . . .99(4) ?
C0226 H0226 . . .99(3) ?
C11 C12 . . 1.20(4) ?
C12 C13 . . 1.43(4) ?
C13 C14 . . 1.25(4) ?
C14 H14 . . .95(3) ?
P11 C1111 . . 1.82(3) ?
P11 C1121 . . 1.88(3) ?
P11 C10 . . 1.84(2) ?
C1111 C1112 . . 1.41(4) ?
C1111 C1116 . . 1.35(4) ?
C1112 C1113 . . 1.40(5) ?
C1112 H1112 . . .99(3) ?
C1113 C1114 . . 1.35(5) ?
C1113 H1113 . . .96(3) ?
C1114 C1115 . . 1.29(5) ?
C1114 H1114 . . 1.02(4) ?
C1115 C1116 . . 1.46(5) ?
C1115 H1115 . . .99(4) ?
C1116 H1116 . . .99(3) ?
C1121 C1122 . . 1.36(4) ?
C1121 C1126 . . 1.35(4) ?
C1122 C1123 . . 1.41(4) ?
C1122 H1122 . . .99(3) ?
C1123 C1124 . . 1.39(4) ?
C1123 H1123 . . .99(3) ?
C1124 C1125 . . 1.33(4) ?
C1124 H1124 . . .96(3) ?
C1125 C1126 . . 1.43(4) ?
C1125 H1125 . . .95(3) ?
C1126 H1126 . . .98(3) ?
C10 P12 . . 1.81(3) ?
C10 H10a . . .98(3) ?
C10 H10b . . .95(3) ?
P12 C1211 . . 1.81(2) ?
P12 C1221 . . 1.87(3) ?
C1211 C1212 . . 1.42(4) ?
C1211 C1216 . . 1.40(4) ?
C1212 C1213 . . 1.37(4) ?
C1212 H1212 . . .97(3) ?
C1213 C1214 . . 1.38(4) ?
C1213 H1213 . . .94(3) ?
C1214 C1215 . . 1.43(5) ?
C1214 H1214 . . .99(2) ?
C1215 C1216 . . 1.34(4) ?
C1215 H1215 . . .95(3) ?
C1216 H1216 . . .96(3) ?
C1221 C1222 . . 1.34(4) ?
C1221 C1226 . . 1.35(4) ?
C1222 C1223 . . 1.48(5) ?
C1222 H1222 . . .98(3) ?
C1223 C1224 . . 1.34(5) ?
C1223 H1223 . . 1.00(3) ?
C1224 C1225 . . 1.40(5) ?
C1224 H1224 . . .97(4) ?
C1225 C1226 . . 1.42(5) ?
C1225 H1225 . . .97(3) ?
C1226 H1226 . . .93(3) ?
C21 C22 . . 1.22(4) ?
C22 C23 . . 1.38(4) ?
C23 C24 . . 1.32(3) ?
C24 H24 . . .97(2) ?
P21 C2111 . . 1.85(3) ?
P21 C2121 . . 1.86(3) ?
P21 C20 . . 1.84(3) ?
C2111 C2112 . . 1.38(4) ?
C2111 C2116 . . 1.41(4) ?
C2112 C2113 . . 1.45(5) ?
C2112 H2112 . . .98(3) ?
C2113 C2114 . . 1.38(5) ?
C2113 H2113 . . .97(3) ?
C2114 C2115 . . 1.33(4) ?
C2114 H2114 . . .96(4) ?
C2115 C2116 . . 1.44(5) ?
C2115 H2115 . . .94(4) ?
C2116 H2116 . . .98(3) ?
C2121 C2122 . . 1.39(4) ?
C2121 C2126 . . 1.38(4) ?
C2122 C2123 . . 1.36(4) ?
C2122 H2122 . . .94(2) ?
C2123 C2124 . . 1.42(4) ?
C2123 H2123 . . .97(3) ?
C2124 C2125 . . 1.35(4) ?
C2124 H2124 . . .94(3) ?
C2125 C2126 . . 1.34(4) ?
C2125 H2125 . . .98(3) ?
C2126 H2126 . . .99(3) ?
C20 P22 . . 1.83(3) ?
C20 H20a . . .96(3) ?
C20 H20b . . .98(3) ?
P22 C2211 . . 1.85(2) ?
P22 C2221 . . 1.84(3) ?
C2211 C2212 . . 1.38(4) ?
C2211 C2216 . . 1.37(4) ?
C2212 C2213 . . 1.31(4) ?
C2212 H2212 . . .94(3) ?
C2213 C2214 . . 1.40(5) ?
C2213 H2213 . . .95(3) ?
C2214 C2215 . . 1.42(4) ?
C2214 H2214 . . 1.00(3) ?
C2215 C2216 . . 1.35(4) ?
C2215 H2215 . . .95(3) ?
C2216 H2216 . . .97(3) ?
C2221 C2222 . . 1.32(4) ?
C2221 C2226 . . 1.44(4) ?
C2222 C2223 . . 1.40(4) ?
C2222 H2222 . . .97(3) ?
C2223 C2224 . . 1.40(4) ?
C2223 H2223 . . .98(3) ?
C2224 C2225 . . 1.35(4) ?
C2224 H2224 . . .99(3) ?
C2225 C2226 . . 1.37(4) ?
C2225 H2225 . . .97(3) ?
C2226 H2226 . . .95(3) ?

loop_
_geom_contact_atom_site_label_1
_geom_contact_atom_site_label_2
_geom_contact_distance
_geom_contact_site_symmetry_1
_geom_contact_site_symmetry_2
_geom_contact_publ_flag
Pt C0111 3.44(3) . . ?
Pt C0121 3.46(3) . . ?
Pt C01 3.32(3) . . ?
Pt C02 3.33(4) . . ?
Pt C0211 3.32(3) . . ?
Pt C0216 3.48(3) . . ?
Pt C0221 3.55(3) . . ?
Pt C12 3.23(3) . . ?
Pt C22 3.22(3) . . ?
Pt H0126 3.1095(11) . . ?
Pt H0216 2.9301(11) . . ?
Co11 O111 2.98(3) . . ?
Co11 O112 2.88(2) . . ?
Co11 C121 3.19(3) . . ?
Co11 C12 3.10(3) . . ?
Co11 C1111 3.36(3) . . ?
Co11 C10 3.35(2) . . ?
Co11 P12 3.507(7) . . ?
Co11 H14 2.304(4) . . ?
Co11 H1122 3.041(4) . . ?
Co12 C111 3.26(3) . . ?
Co12 O121 2.94(2) . . ?
Co12 O122 2.87(3) . . ?
Co12 C12 3.08(2) . . ?
Co12 P11 3.477(8) . . ?
Co12 C10 3.33(3) . . ?
Co12 C1211 3.44(2) . . ?
Co12 H14 2.357(4) . . ?
Co12 H1226 3.050(4) . . ?
Co21 O211 2.95(2) . . ?
Co21 O212 2.94(2) . . ?
Co21 C222 3.18(3) . . ?
Co21 C22 3.06(2) . . ?
Co21 C2111 3.47(3) . . ?
Co21 C20 3.36(2) . . ?
Co21 P22 3.545(8) . . ?
Co21 H24 2.412(4) . . ?
Co22 C212 3.37(3) . . ?
Co22 O221 2.90(2) . . ?
Co22 O222 2.932(18) . . ?
Co22 C22 3.13(3) . . ?
Co22 P21 3.450(9) . . ?
Co22 C20 3.31(3) . . ?
Co22 C2211 3.49(2) . . ?
Co22 H24 2.541(4) . . ?
C111 C112 2.68(4) . . ?
C111 C121 2.96(4) . . ?
C111 C13 2.94(4) . . ?
C111 P11 3.09(3) . . ?
C112 C13 2.85(4) . . ?
C112 C14 2.84(4) . . ?
C112 P11 3.01(3) . . ?
O112 H2122 2.62(2) . . ?
O112 H2224 2.62(2) . 2 ?
C121 C122 2.61(5) . . ?
C121 C13 2.90(4) . . ?
C122 C13 2.76(4) . . ?
C122 C14 2.73(4) . . ?
C122 P12 3.02(3) . . ?
O122 H02a 2.33(2) . '2 645' ?
C211 C212 2.67(5) . . ?
C211 C23 2.86(4) . . ?
C211 C24 2.79(4) . . ?
C212 H2126 2.59(3) . . ?
C221 C222 2.66(4) . . ?
C221 C23 2.93(4) . . ?
C221 C24 2.93(4) . . ?
C221 P22 3.03(3) . . ?
O221 H0124 2.52(2) . '2 645' ?
C222 H2226 2.65(3) . . ?
O222 H0214 2.60(2) . '1 545' ?
O222 H1114 2.511(17) . '2 545' ?
P01 C0112 2.79(3) . . ?
P01 C0116 2.76(3) . . ?
P01 C0122 2.78(4) . . ?
P01 C0126 2.77(3) . . ?
P01 C02 2.80(3) . . ?
P01 P02 3.085(11) . . ?
P01 C11 3.08(3) . . ?
P01 H01a 2.325(8) . . ?
P01 H01b 2.328(9) . . ?
C0111 C0113 2.35(5) . . ?
C0111 C0114 2.75(5) . . ?
C0111 C0115 2.39(5) . . ?
C0111 C0121 2.80(4) . . ?
C0111 C01 2.88(4) . . ?
C0111 H0112 2.02(3) . . ?
C0111 H0116 2.09(3) . . ?
C0112 C0114 2.37(4) . . ?
C0112 C0115 2.70(4) . . ?
C0112 C0116 2.35(4) . . ?
C0112 H0113 2.03(3) . . ?
C0113 C0115 2.31(4) . . ?
C0113 C0116 2.71(4) . . ?
C0113 H0112 2.08(4) . . ?
C0113 H0114 2.06(3) . . ?
C0114 C0116 2.36(5) . . ?
C0114 H0113 2.05(3) . . ?
C0114 H0115 2.01(3) . . ?
C0115 H0114 1.94(3) . . ?
C0115 H0116 2.05(3) . . ?
C0116 H0115 2.07(3) . . ?
C0121 C0123 2.47(5) . . ?
C0121 C0124 2.75(5) . . ?
C0121 C0125 2.46(5) . . ?
C0121 C01 2.85(4) . . ?
C0121 H0112 2.56(3) . . ?
C0121 H0122 2.04(3) . . ?
C0121 H0126 2.01(4) . . ?
C0122 C0124 2.31(6) . . ?
C0122 C0125 2.76(6) . . ?
C0122 C0126 2.36(6) . . ?
C0122 H0123 2.09(4) . . ?
C0123 C0125 2.42(7) . . ?
C0123 C0126 2.77(6) . . ?
C0123 H0122 2.08(4) . . ?
C0123 H0124 1.98(4) . . ?
C0124 C0126 2.31(5) . . ?
C0124 H0123 2.03(5) . . ?
C0124 H0125 2.01(5) . . ?
C0125 H0124 2.00(4) . . ?
C0125 H0126 2.04(4) . . ?
C0126 H0125 2.09(3) . . ?
C01 P02 2.73(3) . . ?
C01 H02a 2.11(3) . . ?
C01 H02b 2.12(3) . . ?
C02 C0211 2.91(4) . . ?
C02 C0221 2.83(4) . . ?
C02 H01a 2.01(3) . . ?
C02 H01b 2.06(3) . . ?
P02 C0212 2.86(3) . . ?
P02 C0216 2.75(3) . . ?
P02 C0222 2.77(3) . . ?
P02 C0226 2.69(4) . . ?
P02 C21 3.07(3) . . ?
P02 H02a 2.401(8) . . ?
P02 H02b 2.398(8) . . ?
C0211 C0213 2.47(4) . . ?
C0211 C0214 2.78(4) . . ?
C0211 C0215 2.41(4) . . ?
C0211 C0221 2.84(4) . . ?
C0211 H0212 2.11(3) . . ?
C0211 H0216 2.03(3) . . ?
C0211 H0222 2.61(3) . . ?
C0212 C0214 2.32(4) . . ?
C0212 C0215 2.77(4) . . ?
C0212 C0216 2.39(4) . . ?
C0212 H0213 2.05(3) . . ?
C0213 C0215 2.38(5) . . ?
C0213 C0216 2.74(4) . . ?
C0213 H0212 2.05(3) . . ?
C0213 H0214 2.01(3) . . ?
C0214 C0216 2.38(4) . . ?
C0214 H0213 2.00(3) . . ?
C0214 H0215 2.12(3) . . ?
C0215 H0214 2.05(3) . . ?
C0215 H0216 2.03(3) . . ?
C0216 H0215 2.05(3) . . ?
C0221 C0223 2.39(4) . . ?
C0221 C0224 2.77(5) . . ?
C0221 C0225 2.41(5) . . ?
C0221 H0222 2.01(3) . . ?
C0221 H0226 2.06(3) . . ?
C0222 C0224 2.36(5) . . ?
C0222 C0225 2.70(5) . . ?
C0222 C0226 2.29(5) . . ?
C0222 H0223 2.04(3) . . ?
C0223 C0225 2.33(5) . . ?
C0223 C0226 2.70(5) . . ?
C0223 H0222 2.06(4) . . ?
C0223 H0224 1.97(4) . . ?
C0224 C0226 2.38(5) . . ?
C0224 H0223 2.02(3) . . ?
C0224 H0225 2.03(3) . . ?
C0225 H0224 2.06(4) . . ?
C0225 H0226 2.03(4) . . ?
C0226 H0225 2.11(4) . . ?
C11 C13 2.62(4) . . ?
C11 C21 2.86(3) . . ?
C11 H0126 2.69(2) . . ?
C12 C14 2.53(4) . . ?
C13 H14 2.20(3) . . ?
P11 C1112 2.78(3) . . ?
P11 C1116 2.83(3) . . ?
P11 C1122 2.75(3) . . ?
P11 C1126 2.81(3) . . ?
P11 P12 2.982(10) . . ?
P11 H10a 2.353(7) . . ?
P11 H10b 2.356(6) . . ?
C1111 C1113 2.45(5) . . ?
C1111 C1114 2.75(5) . . ?
C1111 C1115 2.47(5) . . ?
C1111 C1121 2.90(4) . . ?
C1111 C10 2.88(4) . . ?
C1111 H1112 2.09(3) . . ?
C1111 H1116 2.01(3) . . ?
C1112 C1114 2.34(5) . . ?
C1112 C1115 2.76(5) . . ?
C1112 C1116 2.35(5) . . ?
C1112 H1113 2.07(3) . . ?
C1113 C1115 2.36(5) . . ?
C1113 C1116 2.74(5) . . ?
C1113 H1112 2.07(3) . . ?
C1113 H1114 2.04(3) . . ?
C1114 C1116 2.33(5) . . ?
C1114 H1113 2.01(4) . . ?
C1114 H1115 2.05(4) . . ?
C1115 H1114 1.94(4) . . ?
C1115 H1116 2.14(4) . . ?
C1116 H1115 2.10(3) . . ?
C1121 C1123 2.38(4) . . ?
C1121 C1124 2.70(4) . . ?
C1121 C1125 2.36(4) . . ?
C1121 C10 2.92(4) . . ?
C1121 H1116 2.68(3) . . ?
C1121 H1122 2.05(2) . . ?
C1121 H1126 2.06(2) . . ?
C1122 C1124 2.40(4) . . ?
C1122 C1125 2.76(4) . . ?
C1122 C1126 2.41(4) . . ?
C1122 H1123 2.11(3) . . ?
C1123 C1125 2.38(4) . . ?
C1123 C1126 2.81(4) . . ?
C1123 H1122 2.09(3) . . ?
C1123 H1124 2.02(3) . . ?
C1124 C1126 2.40(4) . . ?
C1124 H1123 2.06(3) . . ?
C1124 H1125 1.97(3) . . ?
C1125 H1124 1.98(3) . . ?
C1125 H1126 2.12(3) . . ?
C1125 H24 2.70(3) . '4 565' ?
C1126 H1125 2.09(3) . . ?
C10 C1211 2.79(3) . . ?
C10 C1221 2.88(4) . . ?
P12 C1212 2.81(3) . . ?
P12 C1216 2.85(3) . . ?
P12 C1222 2.78(4) . . ?
P12 C1226 2.77(3) . . ?
P12 H10a 2.321(8) . . ?
P12 H10b 2.324(8) . . ?
P12 H1226 2.755(7) . . ?
C1211 C1213 2.45(4) . . ?
C1211 C1214 2.81(3) . . ?
C1211 C1215 2.45(4) . . ?
C1211 C1221 2.88(4) . . ?
C1211 H1212 2.08(3) . . ?
C1211 H1216 2.04(3) . . ?
C1212 C1214 2.37(4) . . ?
C1212 C1215 2.78(4) . . ?
C1212 C1216 2.35(4) . . ?
C1212 H1213 2.01(3) . . ?
C1213 C1215 2.44(5) . . ?
C1213 C1216 2.73(4) . . ?
C1213 H1212 1.99(2) . . ?
C1213 H1214 2.06(3) . . ?
C1214 C1216 2.35(4) . . ?
C1214 H1213 2.02(3) . . ?
C1214 H1215 2.07(3) . . ?
C1215 H1214 2.11(3) . . ?
C1215 H1216 1.95(3) . . ?
C1216 H1215 2.03(2) . . ?
C1221 C1223 2.41(5) . . ?
C1221 C1224 2.70(5) . . ?
C1221 C1225 2.43(5) . . ?
C1221 H1216 2.68(3) . . ?
C1221 H1222 2.04(3) . . ?
C1221 H1226 1.95(3) . . ?
C1222 C1224 2.41(5) . . ?
C1222 C1225 2.86(5) . . ?
C1222 C1226 2.37(4) . . ?
C1222 H1216 2.65(3) . . ?
C1222 H1223 2.18(3) . . ?
C1223 C1225 2.45(5) . . ?
C1223 C1226 2.77(5) . . ?
C1223 H1222 2.16(3) . . ?
C1223 H1224 1.98(3) . . ?
C1224 C1226 2.36(5) . . ?
C1224 H1223 2.05(3) . . ?
C1224 H1225 2.09(3) . . ?
C1225 H1224 2.03(4) . . ?
C1225 H1226 2.06(4) . . ?
C1226 H1225 2.13(3) . . ?
C21 C23 2.59(3) . . ?
C22 C24 2.57(3) . . ?
C23 H24 2.29(2) . . ?
P21 C2112 2.81(3) . . ?
P21 C2116 2.79(4) . . ?
P21 C2122 2.83(3) . . ?
P21 C2126 2.81(3) . . ?
P21 P22 2.966(10) . . ?
P21 H20a 2.359(7) . . ?
P21 H20b 2.357(7) . . ?
C2111 C2113 2.45(4) . . ?
C2111 C2114 2.71(4) . . ?
C2111 C2115 2.44(5) . . ?
C2111 C2121 2.86(4) . . ?
C2111 C20 2.88(4) . . ?
C2111 H2112 2.05(2) . . ?
C2111 H2116 2.08(2) . . ?
C2111 H2122 2.67(3) . . ?
C2112 C2114 2.37(5) . . ?
C2112 C2115 2.81(5) . . ?
C2112 C2116 2.44(4) . . ?
C2112 H2113 2.13(3) . . ?
C2113 C2115 2.45(5) . . ?
C2113 C2116 2.87(4) . . ?
C2113 H2112 2.12(4) . . ?
C2113 H2114 2.01(4) . . ?
C2114 C2116 2.37(5) . . ?
C2114 H2113 2.08(3) . . ?
C2114 H2115 2.02(3) . . ?
C2115 H2114 1.93(4) . . ?
C2115 H2116 2.15(4) . . ?
C2116 H2115 2.06(3) . . ?
C2121 C2123 2.37(4) . . ?
C2121 C2124 2.77(4) . . ?
C2121 C2125 2.32(4) . . ?
C2121 C20 2.91(3) . . ?
C2121 H2122 2.04(3) . . ?
C2121 H2126 2.07(3) . . ?
C2122 C2124 2.42(4) . . ?
C2122 C2125 2.70(4) . . ?
C2122 C2126 2.40(4) . . ?
C2122 H2123 2.02(2) . . ?
C2123 C2125 2.34(4) . . ?
C2123 C2126 2.75(4) . . ?
C2123 H2122 2.01(3) . . ?
C2123 H2124 2.09(3) . . ?
C2124 C2126 2.39(4) . . ?
C2124 H2123 2.08(3) . . ?
C2124 H2125 1.99(3) . . ?
C2125 H2124 2.01(3) . . ?
C2125 H2126 2.03(3) . . ?
C2126 H2125 1.99(3) . . ?
C20 C2211 2.86(4) . . ?
C20 C2221 2.87(4) . . ?
C20 H2112 2.50(3) . . ?
C20 H2222 2.68(3) . . ?
P22 C2212 2.82(3) . . ?
P22 C2216 2.82(3) . . ?
P22 C2222 2.80(3) . . ?
P22 C2226 2.79(3) . . ?
P22 H20a 2.358(8) . . ?
P22 H20b 2.360(8) . . ?
C2211 C2213 2.38(4) . . ?
C2211 C2214 2.77(4) . . ?
C2211 C2215 2.37(4) . . ?
C2211 C2221 2.88(4) . . ?
C2211 H2212 2.02(3) . . ?
C2211 H2216 2.03(3) . . ?
C2212 C2214 2.34(4) . . ?
C2212 C2215 2.71(4) . . ?
C2212 C2216 2.35(5) . . ?
C2212 H2213 1.98(3) . . ?
C2213 C2215 2.42(5) . . ?
C2213 C2216 2.75(4) . . ?
C2213 H2212 1.92(3) . . ?
C2213 H2214 2.08(3) . . ?
C2214 C2216 2.40(4) . . ?
C2214 H2213 2.05(4) . . ?
C2214 H2215 2.04(3) . . ?
C2215 H2214 2.14(3) . . ?
C2215 H2216 2.01(3) . . ?
C2216 H2215 2.03(3) . . ?
C2221 C2223 2.37(4) . . ?
C2221 C2224 2.79(4) . . ?
C2221 C2225 2.41(4) . . ?
C2221 H2216 2.59(3) . . ?
C2221 H2222 1.98(3) . . ?
C2221 H2226 2.10(3) . . ?
C2222 C2224 2.43(4) . . ?
C2222 C2225 2.74(4) . . ?
C2222 C2226 2.39(4) . . ?
C2222 H2223 2.07(3) . . ?
C2223 C2225 2.35(4) . . ?
C2223 C2226 2.76(4) . . ?
C2223 H2222 2.08(3) . . ?
C2223 H2224 2.10(3) . . ?
C2224 C2226 2.40(4) . . ?
C2224 H2223 2.08(3) . . ?
C2224 H2225 2.00(3) . . ?
C2225 H2224 2.03(3) . . ?
C2225 H2226 2.02(3) . . ?
C2226 H2225 2.03(3) . . ?
H0112 H0113 2.37689(15) . . ?
H0113 H0114 2.38386(16) . . ?
H0114 H0115 2.2525(2) . . ?
H0115 H0116 2.34977(15) . . ?
H0122 H01b 2.3246(2) . . ?
H0123 H0124 2.2935(3) . . ?
H0124 H0125 2.2695(2) . . ?
H01a H01b 1.55151(12) . . ?
H01a H02b 2.31970(16) . . ?
H01b H02a 2.33080(18) . . ?
H02a H02b 1.55123(13) . . ?
H02b H0212 2.32898(15) . . ?
H0212 H0213 2.36789(17) . . ?
H0213 H0214 2.33507(19) . . ?
H0214 H0215 2.3786(3) . . ?
H0214 H1115 2.3235(2) . 2 ?
H0215 H0216 2.32122(17) . . ?
H0222 H0223 2.32659(17) . . ?
H0223 H0224 2.2870(2) . . ?
H0224 H0225 2.3892(2) . . ?
H0225 H0226 2.35758(17) . . ?
H14 H1122 2.2857(2) . . ?
H1112 H1113 2.39481(17) . . ?
H1112 H10b 2.3123(2) . . ?
H1113 H1114 2.3232(2) . . ?
H1114 H1115 2.3241(3) . . ?
H1115 H1116 2.39953(17) . . ?
H1116 H2115 2.30698(16) . '2 545' ?
H1123 H1124 2.33195(19) . . ?
H1124 H1125 2.2510(2) . . ?
H1125 H24 2.24654(15) . '4 565' ?
H1126 H10a 2.31483(18) . . ?
H1126 H24 2.3289(2) . '4 565' ?
H10a H10b 1.5513(2) . . ?
H10a H1222 2.2537(2) . . ?
H1212 H1213 2.27556(16) . . ?
H1213 H1214 2.34373(18) . . ?
H1214 H1215 2.3945(3) . . ?
H1215 H1216 2.27081(15) . . ?
H1223 H1224 2.30324(18) . . ?
H1224 H1225 2.3562(2) . . ?
H2112 H20b 2.0211(2) . . ?
H2113 H2114 2.37400(18) . . ?
H2114 H2115 2.27022(16) . . ?
H2122 H2123 2.31533(18) . . ?
H2124 H2125 2.28770(16) . . ?
H2125 H2126 2.29225(17) . . ?
H20a H20b 1.55145(10) . . ?
H20a H2222 2.0177(2) . . ?
H2212 H2213 2.22079(15) . . ?
H2213 H2214 2.3557(3) . . ?
H2215 H2216 2.34218(16) . . ?
H2222 H2223 2.38165(18) . . ?
H2224 H2225 2.29711(16) . . ?
H2225 H2226 2.31984(18) . . ?

loop_
_geom_hbond_atom_site_label_D
_geom_hbond_atom_site_label_H
_geom_hbond_atom_site_label_A
_geom_hbond_site_symmetry_D
_geom_hbond_site_symmetry_H
_geom_hbond_site_symmetry_A
_geom_hbond_distance_DH
_geom_hbond_distance_HA
_geom_hbond_distance_DA
_geom_hbond_angle_DHA
_geom_hbond_publ_flag
? ? ? ? ? ? ? ? ? ? ?

loop_
_geom_torsion_atom_site_label_1
_geom_torsion_atom_site_label_2
_geom_torsion_atom_site_label_3
_geom_torsion_atom_site_label_4
_geom_torsion_site_symmetry_1
_geom_torsion_site_symmetry_2
_geom_torsion_site_symmetry_3
_geom_torsion_site_symmetry_4
_geom_torsion
_geom_torsion_publ_flag
? ? ? ? ? ? ? ? ? ?
